data_4021842
loop_
_publ_author_name
'Emma L. Pearson'
'Laurence C. H. Kwan'
'Craig I. Turner'
'Garth A. Jones'
'Anthony C. Willis'
'Michael N. Paddon-Row'
'Michael S. Sherburn'

_publ_contact_author_address
;
Research School of Chemistry,
Australian National University,
Canberra, ACT 0200, Australia
;
_publ_contact_author_email ' sherburn@rsc.anu.edu.au '
_publ_contact_author_fax ' 61 2 6125 8114 '
_publ_contact_author_name ' Michael S. Sherburn '
_publ_contact_author_phone ' 61 2 6125 4988 '
_publ_section_title
;
 Intramolecular Diels-Alder Reactions of Ester Linked 1,3,9-Decatrienes:
 Cis/Trans Selectivity in Thermal and Lewis Acid Promoted Reactions
 of Ethylene-Tethered and Benzo-Tethered Systems
;
_journal_name_full 'Journal of Organic Chemistry'
_journal_page_first 6099
_journal_page_last 6109
_journal_paper_doi 10.1021/jo0607818
_journal_volume 71
_journal_year 2006
_chemical_compound_source local
_chemical_formula_moiety 'C11 H14 O4'
_chemical_formula_sum 'C11 H14 O4'
_chemical_formula_weight 210.23
_space_group_IT_number 15
_symmetry_cell_setting monoclinic
_symmetry_space_group_name_Hall '-C 2yc'
_symmetry_space_group_name_H-M 'C 1 2/c 1'
_atom_sites_solution_hydrogens geom
_atom_sites_solution_primary direct
_audit_creation_date 06-04-04
_audit_creation_method CRYSTALS_ver_12.18
_audit_update_record
;
2006-04-04 - Report on  C11 H14 O4
             by Anthony C. Willis
             for Laurence Kwan and Mick Sherburn
2006-04-04 - passes checkcif tests with minor warnings
;
_cell_angle_alpha 90
_cell_angle_beta 94.9620(15)
_cell_angle_gamma 90
_cell_formula_units_Z 8
_cell_length_a 17.9961(5)
_cell_length_b 8.5436(2)
_cell_length_c 13.6219(4)
_cell_measurement_reflns_used 13243
_cell_measurement_temperature 200
_cell_measurement_theta_max 27
_cell_measurement_theta_min 3
_cell_volume 2086.54(10)
_computing_cell_refinement 'Denzo/Scalepack '
_computing_data_collection 'COLLECT (Nonius BV, 1997)'
_computing_data_reduction 'Denzo/Scalepack (Otwinowski & Minor, 1997)'
_computing_molecular_graphics
; 
ORTEP-II (Johnson 1976) in teXsan (MSC, 1992-1997)
;
_computing_publication_material 'CRYSTALS '
_computing_structure_refinement 'CRYSTALS (Watkin et al 2003)'
_computing_structure_solution 'SIR92 (Altomare et al, 1994)'
_diffrn_ambient_temperature 200
_diffrn_measured_fraction_theta_full 0.996
_diffrn_measured_fraction_theta_max 0.996
_diffrn_measurement_device_type 'Nonius KappaCCD'
_diffrn_measurement_method ' \f and \w scans with CCD '
_diffrn_radiation_monochromator graphite
_diffrn_radiation_type 'Mo K\a'
_diffrn_radiation_wavelength 0.71073
_diffrn_reflns_av_R_equivalents 0.050
_diffrn_reflns_limit_h_max 23
_diffrn_reflns_limit_h_min -23
_diffrn_reflns_limit_k_max 10
_diffrn_reflns_limit_k_min -11
_diffrn_reflns_limit_l_max 17
_diffrn_reflns_limit_l_min -17
_diffrn_reflns_number 21116
_diffrn_reflns_theta_full 27.428
_diffrn_reflns_theta_max 27.5
_diffrn_reflns_theta_min 2.641
_diffrn_standards_number 0
_exptl_absorpt_coefficient_mu 0.102
_exptl_absorpt_correction_T_max 0.991
_exptl_absorpt_correction_T_min 0.969
_exptl_absorpt_correction_type integration
_exptl_absorpt_process_details
;
via Gaussian method (Coppens, 1970) implemented in maXus (2000)
;
_exptl_crystal_colour colourless
_exptl_crystal_density_diffrn 1.338
_exptl_crystal_density_meas ?
_exptl_crystal_description plate
_exptl_crystal_F_000 896
_exptl_crystal_size_max 0.48
_exptl_crystal_size_mid 0.19
_exptl_crystal_size_min 0.10
_refine_diff_density_max 0.21
_refine_diff_density_min -0.15
_refine_ls_extinction_method None
_refine_ls_goodness_of_fit_ref 1.0403
_refine_ls_hydrogen_treatment refxyz
_refine_ls_matrix_type full
_refine_ls_number_parameters 178
_refine_ls_number_reflns 1500
_refine_ls_number_restraints 0
_refine_ls_R_factor_all 0.0638
_refine_ls_R_factor_gt 0.0372
_refine_ls_shift/su_max 0.014083
_refine_ls_structure_factor_coef F
_refine_ls_weighting_details
;
 Method, part 1, Chebychev polynomial, (Watkin, 1994, Prince, 1982) 
 [weight] = 1.0/[A~0~*T~0~(x)+A~1~*T~1~(x) ... +A~n-1~]*T~n-1~(x)] 
 where A~i~ are the Chebychev coefficients listed below and x= Fcalc/Fmax 
 Method = Robust Weighting (Prince, 1982) 
 W = [weight] * [1-(deltaF/6*sigmaF)^2^]^2^ 
 A~i~ are: 
 -0.817 -4.14 -1.37 -1.70 
;
_refine_ls_weighting_scheme calc
_refine_ls_wR_factor_all 0.0265
_refine_ls_wR_factor_gt 0.0238
_refine_ls_wR_factor_ref 0.0238
_reflns_limit_h_max 23
_reflns_limit_h_min -23
_reflns_limit_k_max 11
_reflns_limit_k_min 0
_reflns_limit_l_max 17
_reflns_limit_l_min 0
_reflns_number_gt 1500
_reflns_number_total 2366
_reflns_threshold_expression I>2.0\s(I)
_cod_data_source_file jo0607818si20060413_123217.cif
_cod_depositor_comments
;
The following automatic conversions were performed:
'_symmetry_cell_setting' value 'Monoclinic' changed to 'monoclinic'
according to '/home/saulius/struct/CIF-dictionaries/cif_core.dic'
dictionary named 'cif_core.dic' version 2.4.1 from 2010-06-29.

Automatic conversion script
Id: cif_fix_enum 1527 2010-12-29 10:47:43Z saulius 
;
_cod_original_sg_symbol_H-M 'C 2/c'
_cod_database_code 4021842

loop_
_symmetry_equiv_pos_as_xyz
x,y,z
-x,-y,-z
x+1/2,y+1/2,z
-x+1/2,-y+1/2,-z
-x,y,-z+1/2
x,-y,z+1/2
-x+1/2,y+1/2,-z+1/2
x+1/2,-y+1/2,z+1/2

loop_
_atom_site_label
_atom_site_type_symbol
_atom_site_fract_x
_atom_site_fract_y
_atom_site_fract_z
_atom_site_U_iso_or_equiv
_atom_site_occupancy
_atom_site_adp_type
O1 O 0.07619(6) -0.04152(12) 0.62842(9) 0.0525 1.0000 Uani
O3 O 0.09650(7) -0.03648(12) 0.47298(9) 0.0534 1.0000 Uani
O13 O 0.22015(6) 0.18694(14) 0.66482(8) 0.0523 1.0000 Uani
O14 O 0.18195(6) 0.31380(15) 0.79380(7) 0.0498 1.0000 Uani
C2 C 0.08519(7) 0.03743(15) 0.55743(11) 0.0375 1.0000 Uani
C4 C 0.11629(13) 0.0448(2) 0.38431(13) 0.0632 1.0000 Uani
C5 C 0.09857(10) 0.2161(2) 0.38091(11) 0.0475 1.0000 Uani
C6 C 0.12533(7) 0.28864(16) 0.47975(10) 0.0365 1.0000 Uani
C7 C 0.11882(9) 0.46347(19) 0.48479(14) 0.0511 1.0000 Uani
C8 C 0.09669(10) 0.53831(18) 0.56163(14) 0.0545 1.0000 Uani
C9 C 0.07401(11) 0.46068(19) 0.65189(13) 0.0534 1.0000 Uani
C10 C 0.09366(7) 0.28578(16) 0.65794(9) 0.0340 1.0000 Uani
C11 C 0.07964(7) 0.21334(13) 0.55600(9) 0.0291 1.0000 Uani
C12 C 0.17249(7) 0.25655(14) 0.70265(9) 0.0337 1.0000 Uani
C15 C 0.25515(10) 0.2913(3) 0.84553(14) 0.0581 1.0000 Uani
H41 H 0.1699(13) 0.027(2) 0.3859(16) 0.0760 1.0000 Uiso
H42 H 0.0895(13) -0.010(2) 0.3312(18) 0.0760 1.0000 Uiso
H51 H 0.0430(12) 0.230(2) 0.3664(13) 0.0572 1.0000 Uiso
H52 H 0.1248(10) 0.260(2) 0.3266(14) 0.0572 1.0000 Uiso
H61 H 0.1771(10) 0.2562(17) 0.4924(12) 0.0437 1.0000 Uiso
H71 H 0.1289(11) 0.525(2) 0.4307(14) 0.0603 1.0000 Uiso
H81 H 0.0950(11) 0.651(2) 0.5585(14) 0.0634 1.0000 Uiso
H91 H 0.0976(11) 0.514(2) 0.7071(15) 0.0631 1.0000 Uiso
H92 H 0.0190(12) 0.471(2) 0.6528(14) 0.0631 1.0000 Uiso
H101 H 0.0626(10) 0.2364(19) 0.7025(12) 0.0409 1.0000 Uiso
H111 H 0.0269(9) 0.2315(16) 0.5333(10) 0.0348 1.0000 Uiso
H151 H 0.2526(11) 0.341(2) 0.9071(15) 0.0688 1.0000 Uiso
H152 H 0.2659(12) 0.178(3) 0.8465(15) 0.0688 1.0000 Uiso
H153 H 0.2935(12) 0.344(2) 0.8109(15) 0.0688 1.0000 Uiso

loop_
_atom_site_aniso_label
_atom_site_aniso_U_11
_atom_site_aniso_U_22
_atom_site_aniso_U_33
_atom_site_aniso_U_23
_atom_site_aniso_U_13
_atom_site_aniso_U_12
O1 0.0516(6) 0.0419(6) 0.0622(7) 0.0195(5) -0.0055(5) -0.0065(4)
O3 0.0667(7) 0.0331(5) 0.0580(6) -0.0109(5) -0.0084(5) 0.0057(5)
O13 0.0368(5) 0.0713(7) 0.0474(6) -0.0167(5) -0.0039(4) 0.0150(5)
O14 0.0406(5) 0.0711(7) 0.0359(5) -0.0134(5) -0.0060(4) 0.0088(5)
C2 0.0313(6) 0.0325(6) 0.0470(8) 0.0009(6) -0.0066(5) -0.0014(5)
C4 0.0751(13) 0.0682(11) 0.0463(10) -0.0169(9) 0.0051(9) 0.0149(9)
C5 0.0491(8) 0.0610(9) 0.0329(7) 0.0018(6) 0.0064(6) 0.0019(7)
C6 0.0323(6) 0.0427(7) 0.0344(7) 0.0047(6) 0.0031(5) -0.0047(5)
C7 0.0504(9) 0.0413(9) 0.0589(10) 0.0186(7) -0.0110(7) -0.0141(6)
C8 0.0553(9) 0.0277(7) 0.0752(11) 0.0005(7) -0.0248(8) -0.0002(6)
C9 0.0550(9) 0.0457(9) 0.0568(9) -0.0173(7) -0.0109(8) 0.0210(7)
C10 0.0326(6) 0.0385(7) 0.0311(6) -0.0023(5) 0.0034(5) 0.0034(5)
C11 0.0260(5) 0.0292(6) 0.0317(6) 0.0017(5) -0.0002(5) -0.0014(4)
C12 0.0353(6) 0.0324(6) 0.0331(6) -0.0003(5) 0.0004(5) -0.0006(5)
C15 0.0435(9) 0.0829(13) 0.0453(9) -0.0102(9) -0.0112(7) 0.0028(8)

loop_
_atom_type_symbol
_atom_type_scat_dispersion_real
_atom_type_scat_dispersion_imag
_atom_type_scat_Cromer_Mann_a1
_atom_type_scat_Cromer_Mann_b1
_atom_type_scat_Cromer_Mann_a2
_atom_type_scat_Cromer_Mann_b2
_atom_type_scat_Cromer_Mann_a3
_atom_type_scat_Cromer_Mann_b3
_atom_type_scat_Cromer_Mann_a4
_atom_type_scat_Cromer_Mann_b4
_atom_type_scat_Cromer_Mann_c
_atom_type_scat_source
C 0.0033 0.0016 2.3100 20.8439 1.0200 10.2075 1.5886 0.5687 0.8650 51.6512 0.2156 'International Tables Vol C 4.2.6.8 and 6.1.1.4'
H 0.0000 0.0000 0.4930 10.5109 0.3229 26.1257 0.1402 3.1424 0.0408 57.7998 0.0030 'International Tables Vol C 4.2.6.8 and 6.1.1.4'
O 0.0106 0.0060 3.0485 13.2771 2.2868 5.7011 1.5463 0.3239 0.8670 32.9089 0.2508 'International Tables Vol C 4.2.6.8 and 6.1.1.4'

loop_
_exptl_crystal_face_index_h
_exptl_crystal_face_index_k
_exptl_crystal_face_index_l
_exptl_crystal_face_perp_dist
1 0 0 0.070
-1 0 0 0.030
0 1 0 0.230
0 -1 0 0.250
0 0 1 0.080
0 0 -1 0.110
0 1 1 0.168
0 -1 -1 0.200
1 0 -1 0.096
-1 0 1 0.045

loop_
_geom_angle_atom_site_label_1
_geom_angle_atom_site_label_2
_geom_angle_atom_site_label_3
_geom_angle
_geom_angle_publ_flag
C2 O3 C4 123.34(11) yes
C12 O14 C15 116.18(12) yes
O3 C2 O1 117.80(12) yes
O3 C2 C11 118.22(12) yes
O1 C2 C11 123.87(13) yes
O3 C4 C5 115.00(13) yes
O3 C4 H41 102.6(13) no
C5 C4 H41 111.3(13) no
O3 C4 H42 104.4(13) no
C5 C4 H42 111.4(13) no
H41 C4 H42 111.7(19) no
C4 C5 C6 108.68(13) yes
C4 C5 H51 109.1(10) no
C6 C5 H51 110.9(10) no
C4 C5 H52 106.5(11) no
C6 C5 H52 111.8(10) no
H51 C5 H52 109.7(15) no
C5 C6 C7 115.20(13) yes
C5 C6 C11 106.46(11) yes
C7 C6 C11 109.92(13) yes
C5 C6 H61 105.4(9) no
C7 C6 H61 110.7(9) no
C11 C6 H61 108.9(9) no
C6 C7 C8 123.35(15) yes
C6 C7 H71 120.0(12) no
C8 C7 H71 116.6(12) no
C7 C8 C9 124.38(14) yes
C7 C8 H81 117.4(12) no
C9 C8 H81 118.2(12) no
C8 C9 C10 113.60(14) yes
C8 C9 H91 107.9(12) no
C10 C9 H91 109.7(12) no
C8 C9 H92 108.3(11) no
C10 C9 H92 108.2(11) no
H91 C9 H92 109.0(16) no
C9 C10 C11 109.12(11) yes
C9 C10 C12 112.65(12) yes
C11 C10 C12 112.05(10) yes
C9 C10 H101 108.5(10) no
C11 C10 H101 109.8(9) no
C12 C10 H101 104.5(10) no
C6 C11 C10 113.22(10) yes
C6 C11 C2 113.05(11) yes
C10 C11 C2 112.87(11) yes
C6 C11 H111 106.4(8) no
C10 C11 H111 107.6(8) no
C2 C11 H111 102.8(8) no
C10 C12 O14 110.73(11) yes
C10 C12 O13 126.15(12) yes
O14 C12 O13 123.07(12) yes
O14 C15 H151 105.1(12) no
O14 C15 H152 107.9(13) no
H151 C15 H152 116.8(18) no
O14 C15 H153 110.7(12) no
H151 C15 H153 108.4(17) no
H152 C15 H153 108.0(18) no

loop_
_geom_bond_atom_site_label_1
_geom_bond_atom_site_label_2
_geom_bond_distance
_geom_bond_publ_flag
O1 C2 1.2015(17) yes
O3 C2 1.3431(18) yes
O3 C4 1.464(2) yes
O13 C12 1.1964(17) yes
O14 C12 1.3316(16) yes
O14 C15 1.4521(18) yes
C2 C11 1.5062(17) yes
C4 C5 1.498(3) yes
C4 H41 0.98(2) no
C4 H42 0.96(2) no
C5 C6 1.522(2) yes
C5 H51 1.01(2) no
C5 H52 0.987(19) no
C6 C7 1.500(2) yes
C6 C11 1.5219(17) yes
C6 H61 0.974(17) no
C7 C8 1.317(3) yes
C7 H71 0.93(2) no
C8 C9 1.485(3) yes
C8 H81 0.96(2) no
C9 C10 1.536(2) yes
C9 H91 0.95(2) no
C9 H92 0.99(2) no
C10 C11 1.5213(17) yes
C10 C12 1.5154(17) yes
C10 H101 0.958(17) no
C11 H111 0.985(16) no
C15 H151 0.94(2) no
C15 H152 0.98(2) no
C15 H153 0.98(2) no

loop_
_geom_contact_atom_site_label_1
_geom_contact_atom_site_label_2
_geom_contact_distance
_geom_contact_site_symmetry_2
_geom_contact_publ_flag
O1 C15 3.345(2) 7_546 no
O1 O3 3.357(2) 2_556 no
O1 C4 3.453(3) 2_556 no
O1 C5 3.473(2) 2_556 no
O1 C4 3.498(2) 6 no
O3 C2 3.260(2) 2_556 no
O3 C11 3.503(2) 2_556 no
O13 C15 3.414(3) 7_546 no
O13 C5 3.474(2) 4_556 no
O13 C6 3.550(2) 4_556 no
O14 C7 3.492(2) 6_565 no
O14 C4 3.543(2) 6 no
C2 C2 3.381(2) 2_556 no
C8 C15 3.577(3) 7_556 no

loop_
_geom_torsion_atom_site_label_1
_geom_torsion_atom_site_label_2
_geom_torsion_atom_site_label_3
_geom_torsion_atom_site_label_4
_geom_torsion
_geom_torsion_publ_flag
O1 C2 O3 C4 -173.1(1) no
O1 C2 C11 C6 154.0(1) no
O1 C2 C11 C10 23.9(2) no
O3 C2 C11 C6 -30.1(2) no
O3 C2 C11 C10 -160.2(1) no
O3 C4 C5 C6 46.5(2) no
O13 C12 O14 C15 1.7(2) no
O13 C12 C10 C9 -122.8(2) no
O13 C12 C10 C11 0.7(2) no
O14 C12 C10 C9 59.9(2) no
O14 C12 C10 C11 -176.6(1) no
C2 O3 C4 C5 -19.7(2) no
C2 C11 C6 C5 56.3(1) no
C2 C11 C6 C7 -178.3(1) no
C2 C11 C10 C9 -170.5(1) no
C2 C11 C10 C12 64.0(1) no
C4 O3 C2 C11 10.8(2) no
C4 C5 C6 C7 173.9(1) no
C4 C5 C6 C11 -64.0(2) no
C5 C6 C7 C8 139.2(2) no
C5 C6 C11 C10 -173.8(1) no
C6 C7 C8 C9 -1.2(3) no
C6 C11 C10 C9 59.4(1) no
C6 C11 C10 C12 -66.0(1) no
C7 C6 C11 C10 -48.4(1) no
C7 C8 C9 C10 12.0(2) no
C8 C7 C6 C11 19.0(2) no
C8 C9 C10 C11 -39.4(2) no
C8 C9 C10 C12 85.8(2) no
C10 C12 O14 C15 179.1(1) no
